data_2231644
loop_
_publ_author_name
'Betz, Richard'
'McCleland, Cedric'
'Scheffer, Andr\'e'

_publ_section_title
;
 1-Iodotriptycene
;
_journal_coeditor_code NK2107
_journal_issue 9
_journal_name_full 'Acta Crystallographica Section E'
_journal_page_first o2368
_journal_paper_doi 10.1107/S160053681103279X
_journal_volume 67
_journal_year 2011
_chemical_formula_iupac 'C20 H13 I'
_chemical_formula_moiety 'C20 H13 I'
_chemical_formula_sum 'C20 H13 I'
_chemical_formula_weight 380.20
_chemical_name_common
;
1-Iodotriptycene
;
_chemical_name_systematic
;
9-iodo-9,10-dihydro-9,10[1',2']-benzenoanthracene
;
_space_group_IT_number 148
_symmetry_cell_setting hexagonal
_symmetry_space_group_name_Hall '-R 3'
_symmetry_space_group_name_H-M 'R -3 :H'
_atom_sites_solution_hydrogens geom
_atom_sites_solution_primary direct
_atom_sites_solution_secondary difmap
_audit_creation_method SHELXL-97
_cell_angle_alpha 90.00
_cell_angle_beta 90.00
_cell_angle_gamma 120.00
_cell_formula_units_Z 6
_cell_length_a 11.8820(4)
_cell_length_b 11.8820(4)
_cell_length_c 17.6800(5)
_cell_measurement_reflns_used 3561
_cell_measurement_temperature 200(2)
_cell_measurement_theta_max 28.29
_cell_measurement_theta_min 4.13
_cell_volume 2161.68(12)
_computing_cell_refinement 'SAINT (Bruker, 2010)'
_computing_data_collection 'APEX2 (Bruker, 2010)'
_computing_data_reduction 'SAINT (Bruker, 2010)'
_computing_molecular_graphics 'ORTEP-3 (Farrugia, 1997)'
_computing_publication_material 'SHELXL97 (Sheldrick, 2008) and PLATON (Spek, 2009)'
_computing_structure_refinement 'SHELXL97 (Sheldrick, 2008)'
_computing_structure_solution 'SIR97 (Altomare <i>et al.</i>, 1999)'
_diffrn_ambient_temperature 200(2)
_diffrn_measured_fraction_theta_full 0.993
_diffrn_measured_fraction_theta_max 0.993
_diffrn_measurement_device_type 'Bruker APEXII CCD'
_diffrn_measurement_method '\f and \w'
_diffrn_radiation_monochromator graphite
_diffrn_radiation_source 'fine-focus sealed tube'
_diffrn_radiation_type MoK\a
_diffrn_radiation_wavelength 0.71069
_diffrn_reflns_av_R_equivalents 0.0112
_diffrn_reflns_av_sigmaI/netI 0.0096
_diffrn_reflns_limit_h_max 10
_diffrn_reflns_limit_h_min -15
_diffrn_reflns_limit_k_max 15
_diffrn_reflns_limit_k_min -13
_diffrn_reflns_limit_l_max 23
_diffrn_reflns_limit_l_min -20
_diffrn_reflns_number 4033
_diffrn_reflns_theta_full 28.29
_diffrn_reflns_theta_max 28.29
_diffrn_reflns_theta_min 3.46
_exptl_absorpt_coefficient_mu 2.212
_exptl_absorpt_correction_T_max 0.7457
_exptl_absorpt_correction_T_min 0.5675
_exptl_absorpt_correction_type multi-scan
_exptl_absorpt_process_details '(SADABS; Bruker, 2008)'
_exptl_crystal_colour colourless
_exptl_crystal_density_diffrn 1.752
_exptl_crystal_density_method 'not measured'
_exptl_crystal_description block
_exptl_crystal_F_000 1116
_exptl_crystal_size_max 0.555
_exptl_crystal_size_mid 0.505
_exptl_crystal_size_min 0.248
_refine_diff_density_max 1.517
_refine_diff_density_min -0.513
_refine_ls_extinction_method none
_refine_ls_goodness_of_fit_ref 1.151
_refine_ls_hydrogen_treatment constr
_refine_ls_matrix_type full
_refine_ls_number_parameters 64
_refine_ls_number_reflns 1184
_refine_ls_number_restraints 0
_refine_ls_restrained_S_all 1.151
_refine_ls_R_factor_all 0.0218
_refine_ls_R_factor_gt 0.0214
_refine_ls_shift/su_max 0.000
_refine_ls_shift/su_mean 0.000
_refine_ls_structure_factor_coef Fsqd
_refine_ls_weighting_details 'calc w=1/[\s^2^(Fo^2^)+(0.0366P)^2^+2.8010P] where P=(Fo^2^+2Fc^2^)/3'
_refine_ls_weighting_scheme calc
_refine_ls_wR_factor_gt 0.0590
_refine_ls_wR_factor_ref 0.0593
_reflns_number_gt 1156
_reflns_number_total 1184
_reflns_threshold_expression I>2sigma(I)
_cod_data_source_file nk2107.cif
_cod_data_source_block I
_cod_original_sg_symbol_H-M 'R -3 '
_cod_database_code 2231644
_cod_database_fobs_code 2231644

loop_
_symmetry_equiv_pos_as_xyz
'x, y, z'
'-y, x-y, z'
'-x+y, -x, z'
'x+2/3, y+1/3, z+1/3'
'-y+2/3, x-y+1/3, z+1/3'
'-x+y+2/3, -x+1/3, z+1/3'
'x+1/3, y+2/3, z+2/3'
'-y+1/3, x-y+2/3, z+2/3'
'-x+y+1/3, -x+2/3, z+2/3'
'-x, -y, -z'
'y, -x+y, -z'
'x-y, x, -z'
'-x+2/3, -y+1/3, -z+1/3'
'y+2/3, -x+y+1/3, -z+1/3'
'x-y+2/3, x+1/3, -z+1/3'
'-x+1/3, -y+2/3, -z+2/3'
'y+1/3, -x+y+2/3, -z+2/3'
'x-y+1/3, x+2/3, -z+2/3'

loop_
_atom_site_type_symbol
_atom_site_label
_atom_site_fract_x
_atom_site_fract_y
_atom_site_fract_z
_atom_site_U_iso_or_equiv
_atom_site_adp_type
_atom_site_calc_flag
_atom_site_refinement_flags
_atom_site_occupancy
_atom_site_symmetry_multiplicity
I I1 0.0000 0.0000 0.102907(11) 0.03354(10) Uani d S 1 3
C C1 0.11904(15) 0.11668(15) 0.33674(10) 0.0219(3) Uani d . 1 1
C C2 0.12090(15) 0.11714(15) 0.25794(10) 0.0207(3) Uani d . 1 1
C C3 0.22522(17) 0.21626(17) 0.21950(11) 0.0264(3) Uani d . 1 1
H H3 0.2274 0.2169 0.1658 0.032 Uiso calc R 1 1
C C4 0.32674(18) 0.31494(17) 0.26061(13) 0.0330(4) Uani d . 1 1
H H4 0.3988 0.3826 0.2346 0.040 Uiso calc R 1 1
C C5 0.32397(18) 0.31565(18) 0.33846(14) 0.0337(4) Uani d . 1 1
H H5 0.3933 0.3842 0.3657 0.040 Uiso calc R 1 1
C C6 0.21961(18) 0.21594(17) 0.37755(12) 0.0284(4) Uani d . 1 1
H H6 0.2174 0.2160 0.4313 0.034 Uiso calc R 1 1
C C7 0.0000 0.0000 0.22412(15) 0.0188(5) Uani d S 1 3
C C8 0.0000 0.0000 0.37075(17) 0.0224(5) Uani d S 1 3
H H8 0.0000 0.0000 0.4273 0.027 Uiso calc SR 1 3

loop_
_atom_site_aniso_label
_atom_site_aniso_U_11
_atom_site_aniso_U_22
_atom_site_aniso_U_33
_atom_site_aniso_U_12
_atom_site_aniso_U_13
_atom_site_aniso_U_23
I1 0.04045(12) 0.04045(12) 0.01971(13) 0.02022(6) 0.000 0.000
C1 0.0206(7) 0.0206(7) 0.0262(8) 0.0115(6) -0.0022(6) -0.0016(6)
C2 0.0177(7) 0.0176(7) 0.0276(8) 0.0094(6) -0.0006(6) -0.0004(6)
C3 0.0230(7) 0.0231(7) 0.0318(9) 0.0107(6) 0.0039(6) 0.0044(6)
C4 0.0212(8) 0.0203(8) 0.0530(12) 0.0071(6) 0.0005(7) 0.0042(8)
C5 0.0238(8) 0.0206(7) 0.0538(12) 0.0089(7) -0.0117(8) -0.0056(8)
C6 0.0280(8) 0.0254(8) 0.0349(9) 0.0157(7) -0.0098(7) -0.0072(7)
C7 0.0202(7) 0.0202(7) 0.0162(12) 0.0101(4) 0.000 0.000
C8 0.0242(8) 0.0242(8) 0.0189(13) 0.0121(4) 0.000 0.000

loop_
_atom_type_symbol
_atom_type_description
_atom_type_scat_dispersion_real
_atom_type_scat_dispersion_imag
_atom_type_scat_source
C C 0.0033 0.0016 'International Tables Vol C Tables 4.2.6.8 and 6.1.1.4'
H H 0.0000 0.0000 'International Tables Vol C Tables 4.2.6.8 and 6.1.1.4'
I I -0.4742 1.8119 'International Tables Vol C Tables 4.2.6.8 and 6.1.1.4'

loop_
_geom_angle_atom_site_label_1
_geom_angle_atom_site_label_2
_geom_angle_atom_site_label_3
_geom_angle_site_symmetry_1
_geom_angle_site_symmetry_3
_geom_angle
C6 C1 C2 . . 120.71(16)
C6 C1 C8 . . 125.48(18)
C2 C1 C8 . . 113.81(16)
C3 C2 C1 . . 119.92(16)
C3 C2 C7 . . 127.75(17)
C1 C2 C7 . . 112.33(16)
C2 C3 C4 . . 119.24(18)
C2 C3 H3 . . 120.4
C4 C3 H3 . . 120.4
C5 C4 C3 . . 120.87(17)
C5 C4 H4 . . 119.6
C3 C4 H4 . . 119.6
C4 C5 C6 . . 120.22(17)
C4 C5 H5 . . 119.9
C6 C5 H5 . . 119.9
C1 C6 C5 . . 119.03(19)
C1 C6 H6 . . 120.5
C5 C6 H6 . . 120.5
C2 C7 C2 . 3 105.82(13)
C2 C7 C2 . 2 105.82(13)
C2 C7 C2 3 2 105.82(13)
C2 C7 I1 . . 112.92(11)
C2 C7 I1 3 . 112.92(11)
C2 C7 I1 2 . 112.92(11)
C1 C8 C1 3 2 105.46(14)
C1 C8 C1 3 . 105.46(14)
C1 C8 C1 2 . 105.46(14)
C1 C8 H8 3 . 113.2
C1 C8 H8 2 . 113.2
C1 C8 H8 . . 113.2

loop_
_geom_bond_atom_site_label_1
_geom_bond_atom_site_label_2
_geom_bond_site_symmetry_2
_geom_bond_distance
I1 C7 . 2.143(3)
C1 C6 . 1.389(2)
C1 C2 . 1.393(2)
C1 C8 . 1.524(2)
C2 C3 . 1.388(2)
C2 C7 . 1.5359(19)
C3 C4 . 1.394(3)
C3 H3 . 0.9500
C4 C5 . 1.377(4)
C4 H4 . 0.9500
C5 C6 . 1.396(3)
C5 H5 . 0.9500
C6 H6 . 0.9500
C7 C2 3 1.5359(19)
C7 C2 2 1.5359(19)
C8 C1 3 1.524(2)
C8 C1 2 1.524(2)
C8 H8 . 1.0000

loop_
_geom_torsion_atom_site_label_1
_geom_torsion_atom_site_label_2
_geom_torsion_atom_site_label_3
_geom_torsion_atom_site_label_4
_geom_torsion_site_symmetry_4
_geom_torsion
C6 C1 C2 C3 . 1.2(2)
C8 C1 C2 C3 . -178.53(13)
C6 C1 C2 C7 . -179.19(13)
C8 C1 C2 C7 . 1.07(16)
C1 C2 C3 C4 . -0.4(2)
C7 C2 C3 C4 . -179.98(14)
C2 C3 C4 C5 . -0.6(3)
C3 C4 C5 C6 . 0.9(3)
C2 C1 C6 C5 . -0.9(2)
C8 C1 C6 C5 . 178.79(14)
C4 C5 C6 C1 . -0.1(3)
C3 C2 C7 C2 3 122.9(2)
C1 C2 C7 C2 3 -56.63(15)
C3 C2 C7 C2 2 -125.1(2)
C1 C2 C7 C2 2 55.38(16)
C3 C2 C7 I1 . -1.06(17)
C1 C2 C7 I1 . 179.37(9)
C6 C1 C8 C1 3 -124.7(2)
C2 C1 C8 C1 3 55.02(16)
C6 C1 C8 C1 2 124.0(2)
C2 C1 C8 C1 2 -56.30(16)
